data_4025985
loop_
_publ_author_name
'Sadagopan Raghavan'
'Vaddela Sudheer Babu'
'B. Sridhar'

_publ_section_title
;
 Mercury(II)-Mediated Cleavage of Cyclopropylcarbinols by an
 Intramolecular Sulfinyl Group as a Stereo- and Regioselective Route to
 Stereotriads and Stereotetrads
;
_journal_name_full 'Journal of Organic Chemistry'
_journal_page_first 557
_journal_page_last 565
_journal_paper_doi 10.1021/jo1019909
_journal_volume 76
_journal_year 2011
_chemical_absolute_configuration rmad
_chemical_formula_moiety 'C20 H26 O3 S'
_chemical_formula_sum 'C20 H26 O3 S'
_chemical_formula_weight 346.47
_chemical_name_systematic
; 
 ? 
;
_space_group_IT_number 4
_symmetry_cell_setting monoclinic
_symmetry_space_group_name_Hall 'P 2yb'
_symmetry_space_group_name_H-M 'P 1 21 1'
_atom_sites_solution_hydrogens geom
_atom_sites_solution_primary direct
_atom_sites_solution_secondary difmap
_audit_creation_method SHELXL-97
_cell_angle_alpha 90.00
_cell_angle_beta 98.465(1)
_cell_angle_gamma 90.00
_cell_formula_units_Z 4
_cell_length_a 10.2606(6)
_cell_length_b 6.0075(3)
_cell_length_c 32.5420(18)
_cell_measurement_reflns_used 4592
_cell_measurement_temperature 294(2)
_cell_measurement_theta_max 19.94
_cell_measurement_theta_min 2.53
_cell_volume 1984.05(19)
_computing_cell_refinement 'SAINT (Bruker, 2001)'
_computing_data_collection 'SMART (Bruker, 2001)'
_computing_data_reduction SAINT
_computing_molecular_graphics 'SHELXTL/PC (Sheldrick, 1990)'
_computing_publication_material SHELXL97
_computing_structure_refinement 'SHELXL-97 (Sheldrick, 2008)'
_computing_structure_solution 'SHELXS-97 (Sheldrick, 2008)'
_diffrn_ambient_temperature 294(2)
_diffrn_measured_fraction_theta_full 0.999
_diffrn_measured_fraction_theta_max 0.999
_diffrn_measurement_device 'Bruker SMART APEX CCD area-detector'
_diffrn_measurement_device_type 'CCD Area Detector'
_diffrn_measurement_method '\w scan'
_diffrn_radiation_monochromator graphite
_diffrn_radiation_source 'fine-focus sealed tube'
_diffrn_radiation_type MoK\a
_diffrn_radiation_wavelength 0.71073
_diffrn_reflns_av_R_equivalents 0.0302
_diffrn_reflns_av_sigmaI/netI 0.0389
_diffrn_reflns_limit_h_max 12
_diffrn_reflns_limit_h_min -12
_diffrn_reflns_limit_k_max 7
_diffrn_reflns_limit_k_min -7
_diffrn_reflns_limit_l_max 38
_diffrn_reflns_limit_l_min -38
_diffrn_reflns_number 19320
_diffrn_reflns_theta_full 25.00
_diffrn_reflns_theta_max 25.00
_diffrn_reflns_theta_min 1.90
_diffrn_standards_number 0
_exptl_absorpt_coefficient_mu 0.177
_exptl_absorpt_correction_type none
_exptl_crystal_colour colorless
_exptl_crystal_density_diffrn 1.160
_exptl_crystal_description block
_exptl_crystal_F_000 744
_exptl_crystal_size_max 0.15
_exptl_crystal_size_mid 0.12
_exptl_crystal_size_min 0.07
_refine_diff_density_max 0.282
_refine_diff_density_min -0.186
_refine_diff_density_rms 0.041
_refine_ls_abs_structure_details 'Flack H D (1983), Acta Cryst. A39, 876-881'
_refine_ls_abs_structure_Flack 0.08(8)
_refine_ls_extinction_method none
_refine_ls_goodness_of_fit_ref 1.039
_refine_ls_hydrogen_treatment constr
_refine_ls_matrix_type full
_refine_ls_number_parameters 438
_refine_ls_number_reflns 6995
_refine_ls_number_restraints 13
_refine_ls_restrained_S_all 1.053
_refine_ls_R_factor_all 0.0703
_refine_ls_R_factor_gt 0.0578
_refine_ls_shift/su_max 0.000
_refine_ls_shift/su_mean 0.000
_refine_ls_structure_factor_coef Fsqd
_refine_ls_weighting_details 'calc w=1/[\s^2^(Fo^2^)+(0.0822P)^2^+0.1523P] where P=(Fo^2^+2Fc^2^)/3'
_refine_ls_weighting_scheme calc
_refine_ls_wR_factor_gt 0.1378
_refine_ls_wR_factor_ref 0.1464
_reflns_number_gt 5738
_reflns_number_total 6995
_reflns_threshold_expression I>2\s(I)
_cod_data_source_file jo1019909_si_001.cif
_cod_data_source_block ag28m
_cod_original_sg_symbol_H-M 'P 21'
_cod_database_code 4025985

loop_
_symmetry_equiv_pos_as_xyz
'x, y, z'
'-x, y+1/2, -z'

loop_
_atom_site_label
_atom_site_type_symbol
_atom_site_fract_x
_atom_site_fract_y
_atom_site_fract_z
_atom_site_U_iso_or_equiv
_atom_site_adp_type
_atom_site_occupancy
_atom_site_symmetry_multiplicity
_atom_site_calc_flag
_atom_site_refinement_flags
C1A C 0.9249(3) 0.0555(6) 0.08427(9) 0.0504(7) Uani 1 1 d .
C2A C 0.8512(3) -0.0895(6) 0.05843(9) 0.0595(9) Uani 1 1 d .
H2A H 0.8322 -0.2303 0.0678 0.071 Uiso 1 1 calc R
C3A C 0.8050(3) -0.0262(7) 0.01830(10) 0.0701(9) Uani 1 1 d .
H3A H 0.7542 -0.1255 0.0008 0.084 Uiso 1 1 calc R
C4A C 0.8325(3) 0.1824(7) 0.00340(10) 0.0634(9) Uani 1 1 d .
C5A C 0.9079(3) 0.3224(6) 0.03037(11) 0.0651(9) Uani 1 1 d .
H5A H 0.9283 0.4626 0.0210 0.078 Uiso 1 1 calc R
C6A C 0.9542(3) 0.2650(6) 0.07028(10) 0.0604(8) Uani 1 1 d .
H6A H 1.0046 0.3645 0.0879 0.073 Uiso 1 1 calc R
C7A C 0.8624(3) 0.1126(6) 0.16115(9) 0.0548(8) Uani 1 1 d .
H7A H 0.8661 0.2721 0.1568 0.066 Uiso 1 1 calc R
H7B H 0.7762 0.0605 0.1487 0.066 Uiso 1 1 calc R
C8A C 0.8827(3) 0.0628(5) 0.20762(9) 0.0509(7) Uani 1 1 d .
H8A H 0.8734 -0.0984 0.2107 0.061 Uiso 1 1 calc R
C9A C 0.7763(3) 0.1728(5) 0.22911(9) 0.0516(7) Uani 1 1 d .
H9A H 0.6909 0.1154 0.2159 0.062 Uiso 1 1 calc R
C10A C 0.7731(4) 0.4256(5) 0.22411(11) 0.0682(10) Uani 1 1 d .
H10A H 0.8507 0.4888 0.2399 0.102 Uiso 1 1 calc R
H10B H 0.6963 0.4840 0.2340 0.102 Uiso 1 1 calc R
H10C H 0.7704 0.4629 0.1953 0.102 Uiso 1 1 calc R
C11A C 0.7939(3) 0.1036(6) 0.27491(9) 0.0556(8) Uani 1 1 d .
H11A H 0.8818 0.1488 0.2882 0.067 Uiso 1 1 calc R
C12A C 0.6919(3) 0.2023(6) 0.29915(9) 0.0618(9) Uani 1 1 d .
H12A H 0.6051 0.1504 0.2872 0.074 Uiso 1 1 calc R
H12B H 0.6929 0.3631 0.2966 0.074 Uiso 1 1 calc R
C13A C 0.7172(4) 0.1396(8) 0.34491(10) 0.0821(12) Uani 1 1 d .
H13A H 0.7210 -0.0213 0.3472 0.099 Uiso 1 1 calc R
H13B H 0.8025 0.1977 0.3570 0.099 Uiso 1 1 calc R
C14A C 0.6152(3) 0.2244(6) 0.36944(9) 0.0652(9) Uani 1 1 d D
C15A C 0.6286(4) 0.4170(8) 0.39115(13) 0.0925(14) Uani 1 1 d D
H15A H 0.7020 0.5060 0.3898 0.111 Uiso 1 1 calc R
C16A C 0.5358(5) 0.4848(10) 0.41524(14) 0.1106(17) Uani 1 1 d D
H16A H 0.5492 0.6150 0.4308 0.133 Uiso 1 1 calc R
C17A C 0.4268(5) 0.3643(11) 0.41642(15) 0.1121(18) Uani 1 1 d D
H17A H 0.3665 0.4058 0.4337 0.135 Uiso 1 1 calc R
C18A C 0.4057(7) 0.1847(13) 0.3926(2) 0.178(4) Uani 1 1 d D
H18A H 0.3266 0.1075 0.3909 0.214 Uiso 1 1 calc R
C19A C 0.5016(6) 0.1143(11) 0.37038(19) 0.150(3) Uani 1 1 d D
H19A H 0.4874 -0.0167 0.3551 0.180 Uiso 1 1 calc R
C20A C 0.7839(5) 0.2480(9) -0.04105(11) 0.1019(16) Uani 1 1 d .
H20A H 0.8246 0.3855 -0.0472 0.153 Uiso 1 1 calc R
H20B H 0.6900 0.2665 -0.0447 0.153 Uiso 1 1 calc R
H20C H 0.8064 0.1338 -0.0594 0.153 Uiso 1 1 calc R
O1A O 0.9636(2) -0.2667(4) 0.13964(6) 0.0651(6) Uani 1 1 d .
O2A O 1.01320(19) 0.1193(4) 0.22557(6) 0.0565(5) Uani 1 1 d .
H1O H 1.0289 0.2480 0.2195 0.085 Uiso 1 1 calc R
O3A O 0.7860(3) -0.1330(4) 0.27517(7) 0.0799(8) Uani 1 1 d .
H2O H 0.8269 -0.1945 0.2969 0.120 Uiso 1 1 d R
S1A S 0.98743(8) -0.02222(14) 0.13657(2) 0.0542(2) Uani 1 1 d .
C1B C 1.0936(4) 0.6566(6) 0.41569(10) 0.0649(9) Uani 1 1 d .
C2B C 1.0474(4) 0.4561(7) 0.42629(12) 0.0742(10) Uani 1 1 d .
H2B H 0.9916 0.3741 0.4068 0.089 Uiso 1 1 calc R
C3B C 1.0831(4) 0.3740(8) 0.46590(13) 0.0818(11) Uani 1 1 d .
H3B H 1.0514 0.2359 0.4728 0.098 Uiso 1 1 calc R
C4B C 1.1642(4) 0.4915(9) 0.49537(11) 0.0767(10) Uani 1 1 d .
C5B C 1.2100(4) 0.6922(9) 0.48452(12) 0.0892(13) Uani 1 1 d .
H5B H 1.2667 0.7739 0.5038 0.107 Uiso 1 1 calc R
C6B C 1.1724(4) 0.7749(8) 0.44501(13) 0.0869(12) Uani 1 1 d .
H6B H 1.2018 0.9149 0.4383 0.104 Uiso 1 1 calc R
C7B C 1.1721(3) 0.6387(7) 0.34057(10) 0.0712(10) Uani 1 1 d .
H7C H 1.2585 0.6838 0.3543 0.085 Uiso 1 1 calc R
H7D H 1.1650 0.4785 0.3432 0.085 Uiso 1 1 calc R
C8B C 1.1561(3) 0.7030(6) 0.29483(10) 0.0605(9) Uani 1 1 d .
H8B H 1.0667 0.6644 0.2819 0.073 Uiso 1 1 calc R
C9B C 1.2547(3) 0.5784(8) 0.27214(10) 0.0668(9) Uani 1 1 d .
H9B H 1.2438 0.4188 0.2769 0.080 Uiso 1 1 calc R
C10B C 1.3979(3) 0.6396(11) 0.28920(12) 0.1091(19) Uani 1 1 d .
H10D H 1.4140 0.7918 0.2825 0.164 Uiso 1 1 calc R
H10E H 1.4567 0.5444 0.2769 0.164 Uiso 1 1 calc R
H10F H 1.4124 0.6207 0.3188 0.164 Uiso 1 1 calc R
C11B C 1.2242(3) 0.6189(6) 0.22576(9) 0.0583(9) Uani 1 1 d .
H11B H 1.2278 0.7793 0.2205 0.070 Uiso 1 1 calc R
C12B C 1.3202(3) 0.4999(9) 0.20090(10) 0.0805(11) Uani 1 1 d .
H12C H 1.4091 0.5514 0.2105 0.097 Uiso 1 1 calc R
H12D H 1.3176 0.3411 0.2062 0.097 Uiso 1 1 calc R
C13B C 1.2881(4) 0.5400(11) 0.15545(11) 0.0977(15) Uani 1 1 d .
H13C H 1.2737 0.6981 0.1507 0.117 Uiso 1 1 calc R
H13D H 1.2067 0.4635 0.1450 0.117 Uiso 1 1 calc R
C14B C 1.3941(3) 0.4626(8) 0.13156(10) 0.0762(11) Uani 1 1 d D
C15B C 1.5040(4) 0.5854(9) 0.13026(13) 0.0963(14) Uani 1 1 d D
H15B H 1.5164 0.7162 0.1456 0.116 Uiso 1 1 calc R
C16B C 1.5981(5) 0.5192(11) 0.10640(16) 0.1166(18) Uani 1 1 d D
H16B H 1.6728 0.6064 0.1060 0.140 Uiso 1 1 calc R
C17B C 1.5838(5) 0.3332(12) 0.08402(14) 0.1101(18) Uani 1 1 d D
H17B H 1.6463 0.2934 0.0674 0.132 Uiso 1 1 calc R
C18B C 1.4788(5) 0.2040(10) 0.08566(17) 0.1233(19) Uani 1 1 d D
H18B H 1.4682 0.0731 0.0703 0.148 Uiso 1 1 calc R
C19B C 1.3863(5) 0.2653(9) 0.11018(15) 0.1050(15) Uani 1 1 d D
H19B H 1.3164 0.1696 0.1123 0.126 Uiso 1 1 calc R
C20B C 1.2001(5) 0.3982(12) 0.53864(13) 0.118(2) Uani 1 1 d .
H20D H 1.2940 0.3811 0.5448 0.177 Uiso 1 1 calc R
H20E H 1.1586 0.2560 0.5403 0.177 Uiso 1 1 calc R
H20F H 1.1706 0.4983 0.5584 0.177 Uiso 1 1 calc R
O1B O 0.9196(3) 0.6642(6) 0.34720(8) 0.0923(9) Uani 1 1 d .
O2B O 1.1714(2) 0.9354(4) 0.29306(7) 0.0741(7) Uani 1 1 d .
H3O H 1.1209 0.9970 0.2718 0.111 Uiso 1 1 d R
O3B O 1.09325(18) 0.5415(4) 0.21203(6) 0.0594(6) Uani 1 1 d .
H4O H 1.0599 0.6008 0.1926 0.089 Uiso 1 1 d R
S1B S 1.04643(11) 0.77272(18) 0.36506(3) 0.0760(3) Uani 1 1 d .

loop_
_atom_site_aniso_label
_atom_site_aniso_U_11
_atom_site_aniso_U_22
_atom_site_aniso_U_33
_atom_site_aniso_U_23
_atom_site_aniso_U_13
_atom_site_aniso_U_12
C1A 0.0521(16) 0.0526(19) 0.0490(16) -0.0044(15) 0.0159(13) 0.0058(14)
C2A 0.083(2) 0.051(2) 0.0476(17) -0.0018(15) 0.0193(16) -0.0095(16)
C3A 0.086(2) 0.071(2) 0.0517(18) -0.010(2) 0.0079(16) -0.010(2)
C4A 0.071(2) 0.074(2) 0.0477(18) 0.0030(18) 0.0153(16) 0.0131(19)
C5A 0.078(2) 0.054(2) 0.067(2) 0.0129(18) 0.0214(18) 0.0015(18)
C6A 0.068(2) 0.054(2) 0.060(2) -0.0043(17) 0.0127(16) -0.0098(17)
C7A 0.0619(18) 0.053(2) 0.0494(17) -0.0065(15) 0.0089(14) 0.0083(15)
C8A 0.0683(19) 0.0356(15) 0.0499(17) -0.0006(14) 0.0126(14) 0.0016(14)
C9A 0.0590(18) 0.0470(17) 0.0485(17) -0.0095(14) 0.0072(13) -0.0014(15)
C10A 0.088(2) 0.052(2) 0.069(2) 0.0000(16) 0.0261(18) 0.0154(17)
C11A 0.067(2) 0.050(2) 0.0519(18) -0.0076(16) 0.0133(15) 0.0012(16)
C12A 0.068(2) 0.064(2) 0.0565(19) -0.0105(17) 0.0195(15) 0.0028(17)
C13A 0.094(3) 0.104(3) 0.0507(19) -0.003(2) 0.0186(18) 0.030(2)
C14A 0.077(2) 0.077(3) 0.0435(18) -0.0043(17) 0.0141(15) 0.0042(19)
C15A 0.065(2) 0.110(4) 0.099(3) -0.033(3) 0.001(2) 0.005(2)
C16A 0.098(3) 0.123(4) 0.108(3) -0.057(3) 0.009(3) 0.025(3)
C17A 0.107(4) 0.155(5) 0.083(3) 0.002(4) 0.041(3) 0.032(4)
C18A 0.187(7) 0.166(7) 0.218(8) -0.057(6) 0.149(6) -0.073(6)
C19A 0.179(6) 0.115(5) 0.182(6) -0.066(4) 0.115(5) -0.068(4)
C20A 0.129(4) 0.116(4) 0.058(2) 0.008(2) 0.006(2) 0.021(3)
O1A 0.0874(16) 0.0560(15) 0.0521(13) 0.0003(10) 0.0104(11) 0.0158(11)
O2A 0.0642(13) 0.0515(14) 0.0534(12) 0.0053(10) 0.0071(10) 0.0051(10)
O3A 0.133(2) 0.0502(14) 0.0592(14) -0.0031(12) 0.0214(14) 0.0102(15)
S1A 0.0581(4) 0.0587(5) 0.0468(4) -0.0019(4) 0.0112(3) 0.0052(4)
C1B 0.082(2) 0.061(2) 0.058(2) 0.0002(18) 0.0305(18) 0.0063(19)
C2B 0.076(2) 0.077(3) 0.072(2) 0.001(2) 0.0159(18) -0.009(2)
C3B 0.089(3) 0.078(3) 0.082(3) 0.020(2) 0.027(2) -0.005(2)
C4B 0.079(2) 0.090(3) 0.065(2) 0.006(2) 0.0236(18) 0.004(2)
C5B 0.106(3) 0.107(4) 0.057(2) -0.019(2) 0.019(2) -0.016(3)
C6B 0.117(3) 0.071(3) 0.079(3) -0.009(2) 0.037(2) -0.022(3)
C7B 0.071(2) 0.086(3) 0.059(2) 0.0102(19) 0.0185(16) 0.009(2)
C8B 0.0567(18) 0.074(2) 0.0509(19) 0.0033(17) 0.0064(14) 0.0023(17)
C9B 0.0563(18) 0.089(3) 0.0550(19) 0.0057(19) 0.0095(15) 0.0120(19)
C10B 0.054(2) 0.199(6) 0.071(2) -0.013(3) -0.0001(18) 0.015(3)
C11B 0.0478(17) 0.072(2) 0.0567(19) 0.0011(17) 0.0117(14) 0.0008(16)
C12B 0.063(2) 0.114(3) 0.066(2) 0.007(2) 0.0152(16) 0.009(2)
C13B 0.073(2) 0.152(5) 0.070(2) 0.004(3) 0.0172(18) 0.024(3)
C14B 0.063(2) 0.111(3) 0.0569(19) 0.000(2) 0.0164(15) 0.004(2)
C15B 0.088(3) 0.106(4) 0.098(3) -0.017(3) 0.022(2) -0.016(3)
C16B 0.087(3) 0.162(6) 0.110(4) 0.005(4) 0.043(3) -0.021(4)
C17B 0.087(3) 0.169(6) 0.080(3) -0.003(4) 0.031(2) 0.032(4)
C18B 0.107(4) 0.125(5) 0.142(5) -0.040(4) 0.032(3) 0.023(4)
C19B 0.092(3) 0.103(4) 0.126(4) -0.017(3) 0.036(3) -0.013(3)
C20B 0.124(4) 0.157(6) 0.073(3) 0.020(3) 0.013(3) 0.005(4)
O1B 0.0733(17) 0.119(3) 0.0867(18) 0.0267(17) 0.0178(13) 0.0149(17)
O2B 0.0909(17) 0.0691(18) 0.0599(14) 0.0023(12) 0.0032(12) -0.0015(13)
O3B 0.0529(12) 0.0664(15) 0.0587(12) 0.0152(11) 0.0072(9) -0.0019(11)
S1B 0.0911(7) 0.0754(7) 0.0665(6) 0.0122(5) 0.0283(5) 0.0149(5)

loop_
_atom_type_symbol
_atom_type_description
_atom_type_scat_dispersion_real
_atom_type_scat_dispersion_imag
_atom_type_scat_source
C C 0.0033 0.0016 'International Tables Vol C Tables 4.2.6.8 and 6.1.1.4'
H H 0.0000 0.0000 'International Tables Vol C Tables 4.2.6.8 and 6.1.1.4'
O O 0.0106 0.0060 'International Tables Vol C Tables 4.2.6.8 and 6.1.1.4'
S S 0.1246 0.1234 'International Tables Vol C Tables 4.2.6.8 and 6.1.1.4'

loop_
_geom_angle_atom_site_label_1
_geom_angle_atom_site_label_2
_geom_angle_atom_site_label_3
_geom_angle
C2A C1A C6A 120.4(3)
C2A C1A S1A 120.6(3)
C6A C1A S1A 119.0(3)
C1A C2A C3A 119.5(3)
C1A C2A H2A 120.2
C3A C2A H2A 120.2
C2A C3A C4A 121.5(3)
C2A C3A H3A 119.3
C4A C3A H3A 119.3
C5A C4A C3A 117.1(3)
C5A C4A C20A 121.9(4)
C3A C4A C20A 121.0(4)
C6A C5A C4A 122.7(3)
C6A C5A H5A 118.6
C4A C5A H5A 118.6
C5A C6A C1A 118.8(3)
C5A C6A H6A 120.6
C1A C6A H6A 120.6
C8A C7A S1A 110.5(2)
C8A C7A H7A 109.6
S1A C7A H7A 109.6
C8A C7A H7B 109.6
S1A C7A H7B 109.6
H7A C7A H7B 108.1
O2A C8A C7A 110.1(2)
O2A C8A C9A 113.7(2)
C7A C8A C9A 111.5(2)
O2A C8A H8A 107.1
C7A C8A H8A 107.1
C9A C8A H8A 107.1
C10A C9A C8A 112.7(3)
C10A C9A C11A 111.8(3)
C8A C9A C11A 109.7(2)
C10A C9A H9A 107.5
C8A C9A H9A 107.5
C11A C9A H9A 107.5
C9A C10A H10A 109.5
C9A C10A H10B 109.5
H10A C10A H10B 109.5
C9A C10A H10C 109.5
H10A C10A H10C 109.5
H10B C10A H10C 109.5
O3A C11A C12A 110.0(3)
O3A C11A C9A 106.1(3)
C12A C11A C9A 114.0(3)
O3A C11A H11A 108.8
C12A C11A H11A 108.8
C9A C11A H11A 108.8
C11A C12A C13A 112.4(3)
C11A C12A H12A 109.1
C13A C12A H12A 109.1
C11A C12A H12B 109.1
C13A C12A H12B 109.1
H12A C12A H12B 107.9
C14A C13A C12A 114.0(3)
C14A C13A H13A 108.8
C12A C13A H13A 108.8
C14A C13A H13B 108.8
C12A C13A H13B 108.8
H13A C13A H13B 107.7
C19A C14A C15A 115.6(4)
C19A C14A C13A 121.4(4)
C15A C14A C13A 123.0(4)
C14A C15A C16A 121.6(4)
C14A C15A H15A 119.2
C16A C15A H15A 119.2
C17A C16A C15A 120.4(5)
C17A C16A H16A 119.8
C15A C16A H16A 119.8
C18A C17A C16A 119.2(5)
C18A C17A H17A 120.4
C16A C17A H17A 120.4
C17A C18A C19A 119.4(6)
C17A C18A H18A 120.3
C19A C18A H18A 120.3
C14A C19A C18A 123.5(5)
C14A C19A H19A 118.3
C18A C19A H19A 118.3
C4A C20A H20A 109.5
C4A C20A H20B 109.5
H20A C20A H20B 109.5
C4A C20A H20C 109.5
H20A C20A H20C 109.5
H20B C20A H20C 109.5
C8A O2A H1O 109.5
C11A O3A H2O 114.7
O1A S1A C1A 106.29(14)
O1A S1A C7A 106.16(15)
C1A S1A C7A 97.23(13)
C6B C1B C2B 118.7(4)
C6B C1B S1B 119.7(3)
C2B C1B S1B 121.5(3)
C1B C2B C3B 120.0(4)
C1B C2B H2B 120.0
C3B C2B H2B 120.0
C4B C3B C2B 121.4(4)
C4B C3B H3B 119.3
C2B C3B H3B 119.3
C5B C4B C3B 118.2(4)
C5B C4B C20B 121.7(4)
C3B C4B C20B 120.1(5)
C4B C5B C6B 120.1(4)
C4B C5B H5B 119.9
C6B C5B H5B 119.9
C1B C6B C5B 121.5(4)
C1B C6B H6B 119.2
C5B C6B H6B 119.2
C8B C7B S1B 109.7(2)
C8B C7B H7C 109.7
S1B C7B H7C 109.7
C8B C7B H7D 109.7
S1B C7B H7D 109.7
H7C C7B H7D 108.2
O2B C8B C7B 107.1(3)
O2B C8B C9B 112.3(3)
C7B C8B C9B 111.3(3)
O2B C8B H8B 108.7
C7B C8B H8B 108.7
C9B C8B H8B 108.7
C11B C9B C8B 110.3(3)
C11B C9B C10B 111.6(3)
C8B C9B C10B 111.9(3)
C11B C9B H9B 107.6
C8B C9B H9B 107.6
C10B C9B H9B 107.6
C9B C10B H10D 109.5
C9B C10B H10E 109.5
H10D C10B H10E 109.5
C9B C10B H10F 109.5
H10D C10B H10F 109.5
H10E C10B H10F 109.5
O3B C11B C9B 107.8(2)
O3B C11B C12B 109.2(3)
C9B C11B C12B 113.2(3)
O3B C11B H11B 108.8
C9B C11B H11B 108.8
C12B C11B H11B 108.8
C13B C12B C11B 112.5(3)
C13B C12B H12C 109.1
C11B C12B H12C 109.1
C13B C12B H12D 109.1
C11B C12B H12D 109.1
H12C C12B H12D 107.8
C12B C13B C14B 113.2(3)
C12B C13B H13C 108.9
C14B C13B H13C 108.9
C12B C13B H13D 108.9
C14B C13B H13D 108.9
H13C C13B H13D 107.8
C15B C14B C19B 116.2(4)
C15B C14B C13B 121.2(5)
C19B C14B C13B 122.6(4)
C14B C15B C16B 121.0(5)
C14B C15B H15B 119.5
C16B C15B H15B 119.5
C17B C16B C15B 121.2(5)
C17B C16B H16B 119.4
C15B C16B H16B 119.4
C16B C17B C18B 119.4(5)
C16B C17B H17B 120.3
C18B C17B H17B 120.3
C17B C18B C19B 119.8(5)
C17B C18B H18B 120.1
C19B C18B H18B 120.1
C14B C19B C18B 122.1(5)
C14B C19B H19B 118.9
C18B C19B H19B 118.9
C4B C20B H20D 109.5
C4B C20B H20E 109.5
H20D C20B H20E 109.5
C4B C20B H20F 109.5
H20D C20B H20F 109.5
H20E C20B H20F 109.5
C8B O2B H3O 113.1
C11B O3B H4O 113.2
O1B S1B C1B 106.86(17)
O1B S1B C7B 105.78(19)
C1B S1B C7B 96.83(16)

loop_
_geom_bond_atom_site_label_1
_geom_bond_atom_site_label_2
_geom_bond_distance
C1A C2A 1.360(4)
C1A C6A 1.386(5)
C1A S1A 1.790(3)
C2A C3A 1.375(4)
C2A H2A 0.9300
C3A C4A 1.388(5)
C3A H3A 0.9300
C4A C5A 1.370(5)
C4A C20A 1.511(5)
C5A C6A 1.360(5)
C5A H5A 0.9300
C6A H6A 0.9300
C7A C8A 1.526(4)
C7A S1A 1.801(3)
C7A H7A 0.9700
C7A H7B 0.9700
C8A O2A 1.421(3)
C8A C9A 1.531(4)
C8A H8A 0.9800
C9A C10A 1.527(5)
C9A C11A 1.532(4)
C9A H9A 0.9800
C10A H10A 0.9600
C10A H10B 0.9600
C10A H10C 0.9600
C11A O3A 1.424(4)
C11A C12A 1.520(4)
C11A H11A 0.9800
C12A C13A 1.521(4)
C12A H12A 0.9700
C12A H12B 0.9700
C13A C14A 1.496(5)
C13A H13A 0.9700
C13A H13B 0.9700
C14A C19A 1.344(5)
C14A C15A 1.352(5)
C15A C16A 1.380(5)
C15A H15A 0.9300
C16A C17A 1.338(6)
C16A H16A 0.9300
C17A C18A 1.328(6)
C17A H17A 0.9300
C18A C19A 1.371(6)
C18A H18A 0.9300
C19A H19A 0.9300
C20A H20A 0.9600
C20A H20B 0.9600
C20A H20C 0.9600
O1A S1A 1.495(2)
O2A H1O 0.8200
O3A H2O 0.8508
C1B C6B 1.358(5)
C1B C2B 1.358(5)
C1B S1B 1.789(4)
C2B C3B 1.378(5)
C2B H2B 0.9300
C3B C4B 1.369(6)
C3B H3B 0.9300
C4B C5B 1.359(6)
C4B C20B 1.510(6)
C5B C6B 1.379(6)
C5B H5B 0.9300
C6B H6B 0.9300
C7B C8B 1.523(4)
C7B S1B 1.802(3)
C7B H7C 0.9700
C7B H7D 0.9700
C8B O2B 1.407(4)
C8B C9B 1.533(5)
C8B H8B 0.9800
C9B C11B 1.515(4)
C9B C10B 1.537(5)
C9B H9B 0.9800
C10B H10D 0.9600
C10B H10E 0.9600
C10B H10F 0.9600
C11B O3B 1.430(3)
C11B C12B 1.540(5)
C11B H11B 0.9800
C12B C13B 1.487(5)
C12B H12C 0.9700
C12B H12D 0.9700
C13B C14B 1.501(5)
C13B H13C 0.9700
C13B H13D 0.9700
C14B C15B 1.353(5)
C14B C19B 1.371(6)
C15B C16B 1.384(5)
C15B H15B 0.9300
C16B C17B 1.330(7)
C16B H16B 0.9300
C17B C18B 1.335(6)
C17B H17B 0.9300
C18B C19B 1.377(6)
C18B H18B 0.9300
C19B H19B 0.9300
C20B H20D 0.9600
C20B H20E 0.9600
C20B H20F 0.9600
O1B S1B 1.495(3)
O2B H3O 0.8826
O3B H4O 0.7622

loop_
_geom_hbond_atom_site_label_D
_geom_hbond_atom_site_label_H
_geom_hbond_atom_site_label_A
_geom_hbond_distance_DH
_geom_hbond_distance_HA
_geom_hbond_distance_DA
_geom_hbond_angle_DHA
_geom_hbond_site_symmetry_A
O2A H1O O3B 0.82 1.91 2.722(3) 170.0 .
O3A H2O O1B 0.85 1.96 2.813(4) 179.4 1_545
O2B H3O O2A 0.88 1.88 2.762(3) 178.1 1_565
O3B H4O O1A 0.76 2.02 2.779(3) 175.1 1_565

loop_
_geom_torsion_atom_site_label_1
_geom_torsion_atom_site_label_2
_geom_torsion_atom_site_label_3
_geom_torsion_atom_site_label_4
_geom_torsion
C6A C1A C2A C3A -0.5(5)
S1A C1A C2A C3A -179.6(2)
C1A C2A C3A C4A 0.4(5)
C2A C3A C4A C5A 0.1(5)
C2A C3A C4A C20A 178.5(3)
C3A C4A C5A C6A -0.6(5)
C20A C4A C5A C6A -179.0(3)
C4A C5A C6A C1A 0.5(5)
C2A C1A C6A C5A 0.0(5)
S1A C1A C6A C5A 179.2(3)
S1A C7A C8A O2A 53.8(3)
S1A C7A C8A C9A -179.1(2)
O2A C8A C9A C10A 65.9(4)
C7A C8A C9A C10A -59.2(4)
O2A C8A C9A C11A -59.3(3)
C7A C8A C9A C11A 175.5(3)
C10A C9A C11A O3A 176.1(3)
C8A C9A C11A O3A -58.1(3)
C10A C9A C11A C12A 54.8(4)
C8A C9A C11A C12A -179.4(3)
O3A C11A C12A C13A 63.9(4)
C9A C11A C12A C13A -176.9(3)
C11A C12A C13A C14A -177.2(3)
C12A C13A C14A C19A 83.3(6)
C12A C13A C14A C15A -95.1(5)
C19A C14A C15A C16A 5.0(7)
C13A C14A C15A C16A -176.5(4)
C14A C15A C16A C17A -2.6(8)
C15A C16A C17A C18A -3.3(9)
C16A C17A C18A C19A 6.3(11)
C15A C14A C19A C18A -1.9(10)
C13A C14A C19A C18A 179.6(6)
C17A C18A C19A C14A -3.8(12)
C2A C1A S1A O1A 10.4(3)
C6A C1A S1A O1A -168.8(2)
C2A C1A S1A C7A -98.8(3)
C6A C1A S1A C7A 82.0(3)
C8A C7A S1A O1A 66.7(3)
C8A C7A S1A C1A 176.0(2)
C6B C1B C2B C3B -1.5(6)
S1B C1B C2B C3B -178.4(3)
C1B C2B C3B C4B 0.5(6)
C2B C3B C4B C5B -0.5(6)
C2B C3B C4B C20B 179.2(4)
C3B C4B C5B C6B 1.4(6)
C20B C4B C5B C6B -178.3(4)
C2B C1B C6B C5B 2.4(6)
S1B C1B C6B C5B 179.4(3)
C4B C5B C6B C1B -2.4(7)
S1B C7B C8B O2B 61.2(3)
S1B C7B C8B C9B -175.7(3)
O2B C8B C9B C11B -68.1(4)
C7B C8B C9B C11B 171.8(3)
O2B C8B C9B C10B 56.8(4)
C7B C8B C9B C10B -63.4(5)
C8B C9B C11B O3B -59.5(4)
C10B C9B C11B O3B 175.5(4)
C8B C9B C11B C12B 179.6(3)
C10B C9B C11B C12B 54.6(5)
O3B C11B C12B C13B 59.4(5)
C9B C11B C12B C13B 179.5(4)
C11B C12B C13B C14B 169.1(4)
C12B C13B C14B C15B -79.1(6)
C12B C13B C14B C19B 100.4(5)
C19B C14B C15B C16B 3.9(7)
C13B C14B C15B C16B -176.5(4)
C14B C15B C16B C17B 0.0(8)
C15B C16B C17B C18B -2.3(9)
C16B C17B C18B C19B 0.5(9)
C15B C14B C19B C18B -5.7(7)
C13B C14B C19B C18B 174.7(5)
C17B C18B C19B C14B 3.7(9)
C6B C1B S1B O1B -154.9(3)
C2B C1B S1B O1B 22.0(3)
C6B C1B S1B C7B 96.3(3)
C2B C1B S1B C7B -86.8(3)
C8B C7B S1B O1B 69.1(3)
C8B C7B S1B C1B 178.8(3)
